data_7232537
loop_
_publ_author_name
'Carvalho, Paulo S.'
'Diniz, Luan F.'
'Tenorio, Juan C.'
'Souza, Matheus S.'
'Franco, Chris H. J.'
'Rial, Rafael C.'
'Warszawski de Oliveira, Karla Regina'
'Nazario, Carlos E. D.'
'Ellena, Javier'

_publ_section_title
;
 Pharmaceutical paroxetine-based organic salts of carboxylic acids with
 optimized properties: the identification and characterization of
 potential novel API solid forms
;
_journal_issue 24
_journal_name_full CrystEngComm
_journal_page_first 3668
_journal_paper_doi 10.1039/C8CE02076K
_journal_volume 21
_journal_year 2019
_chemical_absolute_configuration rm
_chemical_formula_moiety 'C2 O4, 2(C19 H21 F N O3), 0.5(O2H4)'
_chemical_formula_sum 'C40 H44 F2 N2 O11'
_chemical_formula_weight 766.78
_chemical_name_common PRX-OXA
_chemical_name_systematic 'Paroxetine oxalate'
_space_group_crystal_system monoclinic
_space_group_IT_number 5
_space_group_name_Hall 'I 2y'
_space_group_name_H-M_alt 'I 1 2 1'
_symmetry_space_group_name_Hall 'I 2y'
_symmetry_space_group_name_H-M 'I 1 2 1'
_atom_sites_solution_hydrogens geom
_atom_sites_solution_primary dual
_audit_creation_date 2019-03-10
_audit_creation_method
;
Olex2 1.2
(compiled 2018.05.29 svn.r3508 for OlexSys, GUI svn.r5506)
;
_audit_update_record
;
2019-03-11 deposited with the CCDC.    2019-03-25 downloaded from the CCDC.
;
_cell_angle_alpha 90
_cell_angle_beta 91.638(14)
_cell_angle_gamma 90
_cell_formula_units_Z 4
_cell_length_a 18.960(3)
_cell_length_b 6.7993(11)
_cell_length_c 29.935(5)
_cell_measurement_reflns_used 2690
_cell_measurement_temperature 298(2)
_cell_measurement_theta_max 22.6530
_cell_measurement_theta_min 3.0560
_cell_volume 3857.5(11)
_computing_cell_refinement 'CrysAlisPro 1.171.39.35c (Rigaku OD, 2017)'
_computing_data_collection 'CrysAlisPro 1.171.39.35c (Rigaku OD, 2017)'
_computing_data_reduction 'CrysAlisPro 1.171.39.35c (Rigaku OD, 2017)'
_computing_molecular_graphics 'Olex2 (Dolomanov et al., 2009)'
_computing_publication_material 'Olex2 (Dolomanov et al., 2009)'
_computing_structure_refinement 'ShelXL (Sheldrick, 2015)'
_computing_structure_solution 'ShelXT (Sheldrick, 2015)'
_diffrn_ambient_temperature 298(2)
_diffrn_detector 'CCD plate'
_diffrn_measured_fraction_theta_full 0.998
_diffrn_measured_fraction_theta_max 0.998
_diffrn_measurement_details
;
List of Runs (angles in degrees, time in seconds):

  # Type    Start    End  Width  t~exp~   \w     \q     \k     \f   Frames
#--------------------------------------------------------------------------
  1  \w    -65.00 -38.00   1.00  162.50    --   27.63  54.00   0.00   27
  2  \w     19.00 118.00   1.00  162.50    --   27.63  54.00   0.00   99
  3  \w    -69.00 -43.00   1.00  162.50    --   27.63  54.00-120.00   26
  4  \w     16.00  41.00   1.00  162.50    --   27.63  54.00-120.00   25
  5  \w     30.00  57.00   1.00  162.50    --   27.63  54.00 -90.00   27
  6  \w    -69.00 116.00   1.00  162.50    --   27.63  54.00 120.00  185
;
_diffrn_measurement_device 'two-circle diffractometer'
_diffrn_measurement_device_type 'XtaLAB Mini (ROW)'
_diffrn_measurement_method '\w scans'
_diffrn_orient_matrix_type 'CrysAlisPro convention (1999,Acta A55,543-557)'
_diffrn_orient_matrix_UB_11 0.0302899000
_diffrn_orient_matrix_UB_12 -0.0124791000
_diffrn_orient_matrix_UB_13 0.0141830000
_diffrn_orient_matrix_UB_21 0.0219384000
_diffrn_orient_matrix_UB_22 0.0082573000
_diffrn_orient_matrix_UB_23 -0.0186838000
_diffrn_orient_matrix_UB_31 0.0015841000
_diffrn_orient_matrix_UB_32 0.1032268000
_diffrn_orient_matrix_UB_33 0.0034104000
_diffrn_radiation_monochromator graphite
_diffrn_radiation_probe x-ray
_diffrn_radiation_type MoK\a
_diffrn_radiation_wavelength 0.71073
_diffrn_reflns_av_R_equivalents 0.0663
_diffrn_reflns_av_unetI/netI 0.0903
_diffrn_reflns_Laue_measured_fraction_full 0.998
_diffrn_reflns_Laue_measured_fraction_max 0.998
_diffrn_reflns_limit_h_max 23
_diffrn_reflns_limit_h_min -23
_diffrn_reflns_limit_k_max 8
_diffrn_reflns_limit_k_min -8
_diffrn_reflns_limit_l_max 37
_diffrn_reflns_limit_l_min -37
_diffrn_reflns_number 13051
_diffrn_reflns_point_group_measured_fraction_full 0.960
_diffrn_reflns_point_group_measured_fraction_max 0.956
_diffrn_reflns_theta_full 25.242
_diffrn_reflns_theta_max 26.372
_diffrn_reflns_theta_min 2.723
_diffrn_source 'fine-focus sealed X-ray tube'
_diffrn_source_type 'Rigaku (Mo) X-ray Source'
_exptl_absorpt_coefficient_mu 0.102
_exptl_absorpt_correction_T_max 1.00000
_exptl_absorpt_correction_T_min 0.77596
_exptl_absorpt_correction_type multi-scan
_exptl_absorpt_process_details
;
CrysAlisPro 1.171.39.35c (Rigaku Oxford Diffraction, 2017)
Empirical absorption correction using spherical harmonics,
 implemented in SCALE3 ABSPACK scaling algorithm.
;
_exptl_crystal_colour 'clear light colourless'
_exptl_crystal_colour_lustre clear
_exptl_crystal_colour_modifier light
_exptl_crystal_colour_primary colourless
_exptl_crystal_density_diffrn 1.317
_exptl_crystal_description prism
_exptl_crystal_F_000 1608
_exptl_crystal_size_max 0.35
_exptl_crystal_size_mid 0.11
_exptl_crystal_size_min 0.06
_refine_diff_density_max 0.286
_refine_diff_density_min -0.240
_refine_diff_density_rms 0.052
_refine_ls_abs_structure_details
;
 Flack x determined using 917 quotients [(I+)-(I-)]/[(I+)+(I-)]
 (Parsons, Flack and Wagner, Acta Cryst. B69 (2013) 249-259).
;
_refine_ls_abs_structure_Flack 1.1(10)
_refine_ls_extinction_method none
_refine_ls_goodness_of_fit_ref 1.021
_refine_ls_hydrogen_treatment constr
_refine_ls_matrix_type full
_refine_ls_number_parameters 505
_refine_ls_number_reflns 7554
_refine_ls_number_restraints 73
_refine_ls_restrained_S_all 1.027
_refine_ls_R_factor_all 0.1338
_refine_ls_R_factor_gt 0.0774
_refine_ls_shift/su_max 0.000
_refine_ls_shift/su_mean 0.000
_refine_ls_structure_factor_coef Fsqd
_refine_ls_weighting_details 'w=1/[\s^2^(Fo^2^)+(0.1131P)^2^] where P=(Fo^2^+2Fc^2^)/3'
_refine_ls_weighting_scheme calc
_refine_ls_wR_factor_gt 0.2097
_refine_ls_wR_factor_ref 0.2645
_reflns_Friedel_coverage 0.761
_reflns_Friedel_fraction_full 0.915
_reflns_Friedel_fraction_max 0.906
_reflns_number_gt 3878
_reflns_number_total 7554
_reflns_threshold_expression 'I > 2\s(I)'
_cod_data_source_file c8ce02076k2.cif
_cod_data_source_block prx-oxa
_cod_depositor_comments 'Adding full bibliography for 7232537--7232540.cif.'
_cod_original_cell_volume 3857.5(10)
_cod_database_code 7232537
_shelx_shelxl_version_number 2014/7
_chemical_oxdiff_formula 'C21 H20 N1 O7 F1'
_shelx_space_group_comment
;
The symmetry employed for this shelxl refinement is uniquely defined
by the following loop, which should always be used as a source of
symmetry information in preference to the above space-group names.
They are only intended as comments.
;
_shelx_estimated_absorpt_t_max 0.994
_shelx_estimated_absorpt_t_min 0.965
_reflns_odcompleteness_completeness 99.81
_reflns_odcompleteness_iscentric 1
_reflns_odcompleteness_theta 26.32
_olex2_refinement_description
;
1. Fixed Uiso
 At 1.2 times of:
  All C(H) groups, All C(H,H) groups, All N(H,H) groups
2. Rigid body (RIGU) restrains
 C16B, C15B, C14B, C19B, C18B, C17B
 with sigma for 1-2 distances of 0.004 and sigma for 1-3 distances of 0.004
 C15A, C16A, C17A, C18A, C19A, C14A
 with sigma for 1-2 distances of 0.004 and sigma for 1-3 distances of 0.004
3. Others
 Fixed Sof: OW1(0.5) OW2(0.5)
4.a Ternary CH refined with riding coordinates:
 C4A(H4A), C5A(H5A), C4B(H4B), C5B(H5B)
4.b Secondary CH2 refined with riding coordinates:
 N1A(H1AA,H1AB), C1A(H1AC,H1AD), C2A(H2AA,H2AB), C3A(H3AA,H3AB), C6A(H6AA,
 H6AB), C13A(H13A,H13B), N1B(H1BA,H1BB), C1B(H1BC,H1BD), C2B(H2BA,H2BB),
 C3B(H3BA,H3BB), C6B(H6BA,H6BB), C13B(H13C,H13D)
4.c Aromatic/amide H refined with riding coordinates:
 C8A(H8A), C9A(H9A), C12A(H12A), C15A(H15A), C16A(H16A), C18B(H18B),
 C18A(H18A), C19A(H19A), C8B(H8B), C9B(H9B), C12B(H12B), C15B(H15B), C16B(H16B),
  C19B(H19B)
;
_olex2_submission_special_instructions 'No special instructions were received'
_oxdiff_exptl_absorpt_empirical_details
;
Empirical correction (ABSPACK) includes:
- Absorption correction using spherical harmonics
- Frame scaling
;
_oxdiff_exptl_absorpt_empirical_full_max 1.235
_oxdiff_exptl_absorpt_empirical_full_min 0.826

loop_
_space_group_symop_operation_xyz
'x, y, z'
'-x, y, -z'
'x+1/2, y+1/2, z+1/2'
'-x+1/2, y+1/2, -z+1/2'

loop_
_atom_site_label
_atom_site_type_symbol
_atom_site_fract_x
_atom_site_fract_y
_atom_site_fract_z
_atom_site_U_iso_or_equiv
_atom_site_adp_type
_atom_site_occupancy
_atom_site_site_symmetry_order
_atom_site_calc_flag
_atom_site_refinement_flags_posn
_atom_site_refinement_flags_adp
_atom_site_refinement_flags_occupancy
O1 O 0.3437(4) 0.1869(10) 0.65198(18) 0.0961(19) Uani 1 1 d . . .
O2 O 0.3269(3) 0.6761(9) 0.68171(16) 0.0735(14) Uani 1 1 d . . .
O3 O 0.3275(6) 0.4495(12) 0.6095(2) 0.142(3) Uani 1 1 d . . .
O4 O 0.3622(3) 0.4238(9) 0.72337(17) 0.0775(15) Uani 1 1 d . . .
O1A O 0.6531(3) 0.8703(10) 0.53428(16) 0.0776(16) Uani 1 1 d . . .
O2A O 0.5865(3) 0.4284(10) 0.65019(19) 0.0849(17) Uani 1 1 d . . .
O3A O 0.4998(3) 0.6325(12) 0.6760(2) 0.094(2) Uani 1 1 d . . .
N1A N 0.6982(4) 0.8723(11) 0.39704(19) 0.0776(18) Uani 1 1 d . . .
H1AA H 0.6835 0.7703 0.3806 0.093 Uiso 1 1 calc R . .
H1AB H 0.6879 0.9817 0.3819 0.093 Uiso 1 1 calc R . .
C1A C 0.6610(4) 0.8737(16) 0.4396(3) 0.083(2) Uani 1 1 d . . .
H1AC H 0.6708 0.7517 0.4554 0.100 Uiso 1 1 calc R . .
H1AD H 0.6106 0.8799 0.4333 0.100 Uiso 1 1 calc R . .
C2A C 0.7749(5) 0.8591(17) 0.4047(3) 0.090(3) Uani 1 1 d . . .
H2AA H 0.7984 0.8644 0.3764 0.108 Uiso 1 1 calc R . .
H2AB H 0.7868 0.7351 0.4191 0.108 Uiso 1 1 calc R . .
C3A C 0.7993(4) 1.0263(18) 0.4338(3) 0.092(3) Uani 1 1 d . . .
H3AA H 0.7902 1.1491 0.4181 0.110 Uiso 1 1 calc R . .
H3AB H 0.8498 1.0155 0.4391 0.110 Uiso 1 1 calc R . .
C4A C 0.7625(4) 1.0315(14) 0.4790(2) 0.070(2) Uani 1 1 d . . .
H4A H 0.7722 0.9066 0.4943 0.084 Uiso 1 1 calc R . .
C5A C 0.6822(3) 1.0430(13) 0.4690(2) 0.0637(18) Uani 1 1 d . . .
H5A H 0.6726 1.1648 0.4524 0.076 Uiso 1 1 calc R . .
C6A C 0.6375(4) 1.0434(14) 0.5099(2) 0.072(2) Uani 1 1 d . . .
H6AA H 0.6481 1.1583 0.5281 0.086 Uiso 1 1 calc R . .
H6AB H 0.5878 1.0466 0.5012 0.086 Uiso 1 1 calc R . .
C7A C 0.6103(3) 0.8252(13) 0.5695(2) 0.066(2) Uani 1 1 d . . .
C8A C 0.5587(4) 0.9480(14) 0.5840(2) 0.070(2) Uani 1 1 d . . .
H8A H 0.5507 1.0678 0.5698 0.085 Uiso 1 1 calc R . .
C9A C 0.5173(4) 0.8942(15) 0.6205(3) 0.074(2) Uani 1 1 d . . .
H9A H 0.4828 0.9775 0.6313 0.089 Uiso 1 1 calc R . .
C10A C 0.5303(4) 0.7128(15) 0.6394(2) 0.072(2) Uani 1 1 d . . .
C11A C 0.5826(3) 0.5944(13) 0.6241(2) 0.0653(18) Uani 1 1 d . . .
C12A C 0.6239(3) 0.6443(14) 0.5895(2) 0.067(2) Uani 1 1 d . . .
H12A H 0.6593 0.5616 0.5797 0.080 Uiso 1 1 calc R . .
C13A C 0.5281(5) 0.4446(19) 0.6791(3) 0.102(3) Uani 1 1 d . . .
H13A H 0.4924 0.3483 0.6707 0.122 Uiso 1 1 calc R . .
H13B H 0.5437 0.4185 0.7097 0.122 Uiso 1 1 calc R . .
C14A C 0.7891(4) 1.1962(15) 0.5092(2) 0.075(2) Uani 1 1 d . U .
C15A C 0.8087(7) 1.3768(17) 0.4930(3) 0.112(3) Uani 1 1 d . U .
H15A H 0.8043 1.3997 0.4624 0.134 Uiso 1 1 calc R . .
C16A C 0.8346(7) 1.5258(19) 0.5203(4) 0.126(4) Uani 1 1 d . U .
H16A H 0.8494 1.6446 0.5083 0.152 Uiso 1 1 calc R . .
C17A C 0.8379(6) 1.495(2) 0.5645(4) 0.109(3) Uani 1 1 d . U .
C18B C 0.4965(7) 0.674(3) 0.9278(4) 0.134(4) Uani 1 1 d . U .
H18B H 0.5105 0.7210 0.9559 0.160 Uiso 1 1 calc R . .
C18A C 0.8207(6) 1.319(2) 0.5817(3) 0.119(4) Uani 1 1 d . U .
H18A H 0.8248 1.2985 0.6124 0.143 Uiso 1 1 calc R . .
C19A C 0.7969(5) 1.167(2) 0.5540(3) 0.101(3) Uani 1 1 d . U .
H19A H 0.7862 1.0452 0.5661 0.122 Uiso 1 1 calc R . .
F1A F 0.8625(4) 1.6341(13) 0.5920(2) 0.158(3) Uani 1 1 d . . .
O1B O 0.5590(2) 1.0723(10) 0.79504(18) 0.0790(16) Uani 1 1 d . . .
O2B O 0.8256(3) 1.3695(12) 0.8131(2) 0.100(2) Uani 1 1 d . . .
O3B O 0.7313(3) 1.5710(12) 0.8255(3) 0.108(2) Uani 1 1 d . . .
N1B N 0.3637(3) 0.9921(10) 0.73132(18) 0.0633(15) Uani 1 1 d . . .
H1BA H 0.3542 0.8759 0.7189 0.076 Uiso 1 1 calc R . .
H1BB H 0.3508 1.0852 0.7119 0.076 Uiso 1 1 calc R . .
C1B C 0.4400(3) 1.0070(13) 0.7408(2) 0.0622(18) Uani 1 1 d . . .
H1BC H 0.4507 1.1372 0.7524 0.075 Uiso 1 1 calc R . .
H1BD H 0.4648 0.9911 0.7131 0.075 Uiso 1 1 calc R . .
C2B C 0.3223(3) 1.0138(16) 0.7725(2) 0.075(2) Uani 1 1 d . . .
H2BA H 0.2725 0.9972 0.7653 0.090 Uiso 1 1 calc R . .
H2BB H 0.3293 1.1443 0.7849 0.090 Uiso 1 1 calc R . .
C3B C 0.3466(4) 0.8586(18) 0.8064(2) 0.085(3) Uani 1 1 d . . .
H3BA H 0.3201 0.8734 0.8335 0.102 Uiso 1 1 calc R . .
H3BB H 0.3369 0.7287 0.7943 0.102 Uiso 1 1 calc R . .
C4B C 0.4251(3) 0.8769(14) 0.8178(2) 0.068(2) Uani 1 1 d . . .
H4B H 0.4338 1.0096 0.8295 0.081 Uiso 1 1 calc R . .
C5B C 0.4666(3) 0.8547(13) 0.7741(2) 0.0637(19) Uani 1 1 d . . .
H5B H 0.4567 0.7240 0.7617 0.076 Uiso 1 1 calc R . .
C6B C 0.5455(4) 0.8751(13) 0.7808(3) 0.069(2) Uani 1 1 d . . .
H6BA H 0.5628 0.7828 0.8033 0.082 Uiso 1 1 calc R . .
H6BB H 0.5690 0.8486 0.7531 0.082 Uiso 1 1 calc R . .
C7B C 0.6301(4) 1.1295(15) 0.7991(2) 0.071(2) Uani 1 1 d . . .
C8B C 0.6854(4) 1.0030(15) 0.7916(3) 0.076(2) Uani 1 1 d . . .
H8B H 0.6774 0.8722 0.7840 0.091 Uiso 1 1 calc R . .
C9B C 0.7535(4) 1.0768(16) 0.7959(3) 0.082(2) Uani 1 1 d . . .
H9B H 0.7919 0.9952 0.7910 0.099 Uiso 1 1 calc R . .
C10B C 0.7639(4) 1.2621(14) 0.8069(3) 0.069(2) Uani 1 1 d . . .
C11B C 0.7076(4) 1.3884(14) 0.8148(3) 0.074(2) Uani 1 1 d . . .
C12B C 0.6398(4) 1.3243(15) 0.8100(3) 0.076(2) Uani 1 1 d . . .
H12B H 0.6018 1.4084 0.8140 0.091 Uiso 1 1 calc R . .
C13B C 0.8064(5) 1.5589(19) 0.8263(4) 0.106(3) Uani 1 1 d . . .
H13C H 0.8255 1.6554 0.8061 0.127 Uiso 1 1 calc R . .
H13D H 0.8250 1.5856 0.8562 0.127 Uiso 1 1 calc R . .
C14B C 0.4503(4) 0.7304(19) 0.8532(3) 0.085(2) Uani 1 1 d . U .
C15B C 0.4508(6) 0.535(2) 0.8468(3) 0.105(3) Uani 1 1 d . U .
H15B H 0.4342 0.4838 0.8197 0.126 Uiso 1 1 calc R . .
C16B C 0.4750(7) 0.412(3) 0.8792(4) 0.140(4) Uani 1 1 d . U .
H16B H 0.4756 0.2772 0.8738 0.168 Uiso 1 1 calc R . .
C17B C 0.4981(6) 0.481(3) 0.9186(4) 0.120(4) Uani 1 1 d . U .
C19B C 0.4737(5) 0.802(2) 0.8946(3) 0.109(3) Uani 1 1 d . U .
H19B H 0.4741 0.9367 0.8999 0.131 Uiso 1 1 calc R . .
F1B F 0.5195(5) 0.3553(18) 0.9508(2) 0.205(5) Uani 1 1 d . . .
OW1 O 0.4722(6) 0.488(2) 0.5166(4) 0.094(4) Uani 0.5 1 d . . P
OW2 O 0.4616(7) 0.353(2) 0.5489(5) 0.107(4) Uani 0.5 1 d . . P
C20 C 0.3371(4) 0.3623(13) 0.6461(2) 0.072(2) Uani 1 1 d . . .
C21 C 0.3438(3) 0.4995(14) 0.6872(2) 0.0648(19) Uani 1 1 d . . .

loop_
_atom_site_aniso_label
_atom_site_aniso_U_11
_atom_site_aniso_U_22
_atom_site_aniso_U_33
_atom_site_aniso_U_23
_atom_site_aniso_U_13
_atom_site_aniso_U_12
O1 0.157(6) 0.064(4) 0.066(3) 0.001(3) -0.021(3) 0.012(4)
O2 0.083(3) 0.076(4) 0.062(3) 0.004(3) -0.002(2) 0.004(3)
O3 0.277(11) 0.090(5) 0.057(3) -0.001(4) -0.026(5) 0.041(6)
O4 0.094(4) 0.084(4) 0.054(3) 0.003(3) -0.001(2) 0.011(3)
O1A 0.067(3) 0.103(4) 0.064(3) 0.011(3) 0.012(2) 0.017(3)
O2A 0.075(3) 0.090(4) 0.091(4) 0.022(3) 0.015(3) 0.008(3)
O3A 0.078(3) 0.118(6) 0.088(4) 0.017(4) 0.032(3) -0.003(4)
N1A 0.103(5) 0.076(5) 0.053(3) -0.008(3) -0.006(3) 0.000(4)
C1A 0.077(5) 0.108(7) 0.064(4) 0.011(5) -0.010(4) -0.018(5)
C2A 0.100(6) 0.111(8) 0.060(4) -0.013(5) 0.015(4) -0.020(6)
C3A 0.081(5) 0.126(8) 0.070(5) -0.034(5) 0.022(4) -0.032(6)
C4A 0.068(4) 0.086(6) 0.058(4) -0.002(4) 0.005(3) 0.004(4)
C5A 0.065(4) 0.073(5) 0.053(4) 0.003(4) -0.005(3) 0.003(4)
C6A 0.069(4) 0.085(6) 0.061(4) 0.015(4) 0.007(3) 0.009(4)
C7A 0.051(4) 0.096(6) 0.050(4) 0.005(4) 0.004(3) 0.004(4)
C8A 0.063(4) 0.086(6) 0.062(4) 0.007(4) 0.003(3) 0.011(4)
C9A 0.049(4) 0.101(7) 0.072(5) -0.009(5) 0.007(3) 0.001(4)
C10A 0.054(4) 0.104(7) 0.058(4) -0.009(4) 0.007(3) 0.000(4)
C11A 0.058(4) 0.077(5) 0.062(4) 0.005(4) -0.001(3) 0.000(4)
C12A 0.050(3) 0.096(6) 0.054(4) 0.007(4) 0.004(3) 0.012(4)
C13A 0.082(6) 0.127(10) 0.097(7) 0.022(7) 0.026(5) -0.005(6)
C14A 0.069(4) 0.095(5) 0.061(4) -0.008(4) -0.007(3) 0.009(4)
C15A 0.172(10) 0.090(6) 0.070(5) -0.010(4) -0.036(5) -0.002(6)
C16A 0.195(12) 0.091(7) 0.091(6) -0.020(5) -0.031(6) -0.008(7)
C17A 0.112(7) 0.131(8) 0.083(5) -0.026(5) -0.015(5) -0.022(7)
C18B 0.137(9) 0.193(10) 0.070(6) 0.034(7) -0.018(5) -0.001(9)
C18A 0.132(8) 0.160(9) 0.066(5) -0.018(5) -0.018(5) -0.042(7)
C19A 0.101(6) 0.144(8) 0.059(4) 0.000(5) -0.008(4) -0.035(6)
F1A 0.199(7) 0.155(7) 0.117(5) -0.065(5) -0.017(4) -0.047(6)
O1B 0.051(2) 0.098(5) 0.088(4) -0.004(3) 0.006(2) 0.006(3)
O2B 0.063(3) 0.113(6) 0.121(5) 0.024(5) -0.025(3) -0.019(4)
O3B 0.094(4) 0.097(5) 0.133(6) -0.002(5) -0.020(4) -0.008(4)
N1B 0.070(3) 0.068(4) 0.052(3) 0.006(3) 0.001(3) -0.006(3)
C1B 0.053(3) 0.083(5) 0.050(3) 0.016(4) 0.010(3) -0.001(4)
C2B 0.053(4) 0.114(7) 0.058(4) 0.006(5) 0.007(3) 0.001(4)
C3B 0.059(4) 0.144(9) 0.052(4) 0.011(5) 0.011(3) -0.007(5)
C4B 0.058(4) 0.097(6) 0.048(3) 0.012(4) 0.007(3) 0.000(4)
C5B 0.054(3) 0.086(5) 0.051(3) 0.019(4) 0.001(3) 0.001(4)
C6B 0.060(4) 0.074(5) 0.072(4) 0.011(4) 0.008(3) 0.003(4)
C7B 0.052(4) 0.096(7) 0.063(4) 0.009(4) -0.005(3) -0.005(4)
C8B 0.054(4) 0.088(6) 0.085(5) -0.010(5) -0.010(3) 0.005(4)
C9B 0.055(4) 0.091(7) 0.101(6) -0.002(5) -0.007(4) 0.003(4)
C10B 0.057(4) 0.085(6) 0.064(4) 0.010(4) -0.009(3) -0.002(4)
C11B 0.074(5) 0.079(6) 0.067(4) 0.012(4) -0.010(4) 0.002(4)
C12B 0.057(4) 0.093(7) 0.079(5) 0.004(5) 0.001(3) 0.009(4)
C13B 0.086(6) 0.108(9) 0.121(8) 0.007(7) -0.029(5) -0.019(6)
C14B 0.068(4) 0.135(7) 0.054(4) 0.023(4) 0.005(3) -0.009(5)
C15B 0.119(7) 0.132(7) 0.064(5) 0.020(5) 0.004(5) 0.008(6)
C16B 0.177(11) 0.161(9) 0.081(6) 0.031(6) 0.008(6) 0.041(8)
C17B 0.103(7) 0.182(10) 0.075(5) 0.050(6) 0.009(5) 0.020(8)
C19B 0.115(7) 0.153(9) 0.058(4) 0.028(5) -0.023(4) -0.037(6)
F1B 0.220(8) 0.282(14) 0.114(5) 0.108(7) 0.011(5) 0.080(9)
OW1 0.090(8) 0.089(9) 0.102(9) 0.034(7) -0.025(6) -0.037(7)
OW2 0.104(9) 0.099(10) 0.116(10) 0.014(9) -0.021(7) -0.005(8)
C20 0.094(5) 0.065(5) 0.058(4) -0.002(4) -0.002(4) 0.003(4)
C21 0.052(4) 0.089(6) 0.053(4) 0.007(4) 0.005(3) -0.004(4)

loop_
_atom_type_symbol
_atom_type_description
_atom_type_scat_dispersion_real
_atom_type_scat_dispersion_imag
_atom_type_scat_source
C C 0.0033 0.0016 'International Tables Vol C Tables 4.2.6.8 and 6.1.1.4'
H H 0.0000 0.0000 'International Tables Vol C Tables 4.2.6.8 and 6.1.1.4'
F F 0.0171 0.0103 'International Tables Vol C Tables 4.2.6.8 and 6.1.1.4'
N N 0.0061 0.0033 'International Tables Vol C Tables 4.2.6.8 and 6.1.1.4'
O O 0.0106 0.0060 'International Tables Vol C Tables 4.2.6.8 and 6.1.1.4'

loop_
_geom_angle_atom_site_label_1
_geom_angle_atom_site_label_2
_geom_angle_atom_site_label_3
_geom_angle
_geom_angle_site_symmetry_3
C7A O1A C6A 117.3(6) .
C11A O2A C13A 104.5(7) .
C10A O3A C13A 104.4(7) .
H1AA N1A H1AB 108.0 .
C1A N1A H1AA 109.4 .
C1A N1A H1AB 109.4 .
C2A N1A H1AA 109.4 .
C2A N1A H1AB 109.4 .
C2A N1A C1A 111.2(6) .
N1A C1A H1AC 109.1 .
N1A C1A H1AD 109.1 .
N1A C1A C5A 112.7(7) .
H1AC C1A H1AD 107.8 .
C5A C1A H1AC 109.1 .
C5A C1A H1AD 109.1 .
N1A C2A H2AA 109.8 .
N1A C2A H2AB 109.8 .
N1A C2A C3A 109.4(8) .
H2AA C2A H2AB 108.2 .
C3A C2A H2AA 109.8 .
C3A C2A H2AB 109.8 .
C2A C3A H3AA 109.0 .
C2A C3A H3AB 109.0 .
C2A C3A C4A 112.8(7) .
H3AA C3A H3AB 107.8 .
C4A C3A H3AA 109.0 .
C4A C3A H3AB 109.0 .
C3A C4A H4A 107.8 .
C3A C4A C5A 107.4(6) .
C5A C4A H4A 107.8 .
C14A C4A C3A 112.9(7) .
C14A C4A H4A 107.8 .
C14A C4A C5A 112.8(6) .
C1A C5A C4A 108.8(6) .
C1A C5A H5A 108.0 .
C1A C5A C6A 109.3(7) .
C4A C5A H5A 108.0 .
C6A C5A C4A 114.5(6) .
C6A C5A H5A 108.0 .
O1A C6A C5A 107.7(6) .
O1A C6A H6AA 110.2 .
O1A C6A H6AB 110.2 .
C5A C6A H6AA 110.2 .
C5A C6A H6AB 110.2 .
H6AA C6A H6AB 108.5 .
O1A C7A C12A 114.8(6) .
C8A C7A O1A 123.3(8) .
C8A C7A C12A 121.9(6) .
C7A C8A H8A 119.8 .
C7A C8A C9A 120.5(8) .
C9A C8A H8A 119.8 .
C8A C9A H9A 121.5 .
C10A C9A C8A 117.0(7) .
C10A C9A H9A 121.5 .
O3A C10A C9A 127.8(7) .
O3A C10A C11A 111.2(8) .
C11A C10A C9A 120.9(7) .
C10A C11A O2A 108.7(6) .
C12A C11A O2A 128.0(7) .
C12A C11A C10A 123.2(8) .
C7A C12A H12A 121.8 .
C11A C12A C7A 116.5(7) .
C11A C12A H12A 121.8 .
O2A C13A H13A 109.8 .
O2A C13A H13B 109.8 .
O3A C13A O2A 109.6(8) .
O3A C13A H13A 109.8 .
O3A C13A H13B 109.8 .
H13A C13A H13B 108.2 .
C15A C14A C4A 122.5(7) .
C19A C14A C4A 120.4(10) .
C19A C14A C15A 117.1(10) .
C14A C15A H15A 118.6 .
C14A C15A C16A 122.7(9) .
C16A C15A H15A 118.6 .
C15A C16A H16A 120.8 .
C17A C16A C15A 118.3(12) .
C17A C16A H16A 120.8 .
C16A C17A C18A 120.8(11) .
F1A C17A C16A 120.3(12) .
F1A C17A C18A 118.8(10) .
C17B C18B H18B 120.8 .
C17B C18B C19B 118.5(13) .
C19B C18B H18B 120.8 .
C17A C18A H18A 119.7 .
C17A C18A C19A 120.6(10) .
C19A C18A H18A 119.7 .
C14A C19A C18A 120.3(11) .
C14A C19A H19A 119.8 .
C18A C19A H19A 119.8 .
C7B O1B C6B 116.7(6) .
C10B O2B C13B 107.3(7) .
C11B O3B C13B 105.9(8) .
H1BA N1B H1BB 107.9 .
C1B N1B H1BA 109.2 .
C1B N1B H1BB 109.2 .
C1B N1B C2B 112.0(5) .
C2B N1B H1BA 109.2 .
C2B N1B H1BB 109.2 .
N1B C1B H1BC 109.0 .
N1B C1B H1BD 109.0 .
N1B C1B C5B 112.8(6) .
H1BC C1B H1BD 107.8 .
C5B C1B H1BC 109.0 .
C5B C1B H1BD 109.0 .
N1B C2B H2BA 109.9 .
N1B C2B H2BB 109.9 .
N1B C2B C3B 109.0(6) .
H2BA C2B H2BB 108.3 .
C3B C2B H2BA 109.9 .
C3B C2B H2BB 109.9 .
C2B C3B H3BA 109.3 .
C2B C3B H3BB 109.3 .
H3BA C3B H3BB 108.0 .
C4B C3B C2B 111.5(7) .
C4B C3B H3BA 109.3 .
C4B C3B H3BB 109.3 .
C3B C4B H4B 107.9 .
C3B C4B C5B 108.6(5) .
C5B C4B H4B 107.9 .
C14B C4B C3B 112.8(7) .
C14B C4B H4B 107.9 .
C14B C4B C5B 111.6(6) .
C1B C5B C4B 108.7(6) .
C1B C5B H5B 108.2 .
C4B C5B H5B 108.2 .
C6B C5B C1B 109.6(6) .
C6B C5B C4B 113.8(6) .
C6B C5B H5B 108.2 .
O1B C6B C5B 107.2(6) .
O1B C6B H6BA 110.3 .
O1B C6B H6BB 110.3 .
C5B C6B H6BA 110.3 .
C5B C6B H6BB 110.3 .
H6BA C6B H6BB 108.5 .
C8B C7B O1B 123.1(8) .
C12B C7B O1B 114.1(7) .
C12B C7B C8B 122.8(7) .
C7B C8B H8B 121.0 .
C7B C8B C9B 118.0(9) .
C9B C8B H8B 121.0 .
C8B C9B H9B 120.0 .
C10B C9B C8B 120.1(9) .
C10B C9B H9B 120.0 .
O2B C10B C11B 107.5(8) .
C9B C10B O2B 131.0(8) .
C9B C10B C11B 121.5(8) .
O3B C11B C10B 110.7(7) .
O3B C11B C12B 128.5(9) .
C12B C11B C10B 120.7(9) .
C7B C12B H12B 121.6 .
C11B C12B C7B 116.9(8) .
C11B C12B H12B 121.6 .
O2B C13B O3B 108.5(8) .
O2B C13B H13C 110.0 .
O2B C13B H13D 110.0 .
O3B C13B H13C 110.0 .
O3B C13B H13D 110.0 .
H13C C13B H13D 108.4 .
C15B C14B C4B 123.5(9) .
C15B C14B C19B 118.0(10) .
C19B C14B C4B 118.5(11) .
C14B C15B H15B 119.5 .
C14B C15B C16B 121.0(12) .
C16B C15B H15B 119.5 .
C15B C16B H16B 119.5 .
C17B C16B C15B 120.9(16) .
C17B C16B H16B 119.5 .
C16B C17B C18B 121.0(13) .
C16B C17B F1B 119.9(16) .
F1B C17B C18B 119.0(13) .
C18B C19B C14B 120.5(14) .
C18B C19B H19B 119.8 .
C14B C19B H19B 119.8 .
OW2 OW1 OW1 127.4(10) 2_656
O1 C20 O3 127.2(8) .
O1 C20 C21 118.1(7) .
O3 C20 C21 114.6(8) .
O2 C21 C20 117.3(6) .
O4 C21 O2 125.2(8) .
O4 C21 C20 117.4(8) .

loop_
_geom_bond_atom_site_label_1
_geom_bond_atom_site_label_2
_geom_bond_distance
_geom_bond_site_symmetry_2
O1 C20 1.212(11) .
O2 C21 1.252(10) .
O3 C20 1.253(10) .
O4 C21 1.241(9) .
O1A C6A 1.411(10) .
O1A C7A 1.383(8) .
O2A C11A 1.373(10) .
O2A C13A 1.429(10) .
O3A C10A 1.367(9) .
O3A C13A 1.388(13) .
N1A H1AA 0.8900 .
N1A H1AB 0.8900 .
N1A C1A 1.473(9) .
N1A C2A 1.468(10) .
C1A H1AC 0.9700 .
C1A H1AD 0.9700 .
C1A C5A 1.497(12) .
C2A H2AA 0.9700 .
C2A H2AB 0.9700 .
C2A C3A 1.497(12) .
C3A H3AA 0.9700 .
C3A H3AB 0.9700 .
C3A C4A 1.541(9) .
C4A H4A 0.9800 .
C4A C5A 1.545(9) .
C4A C14A 1.517(12) .
C5A H5A 0.9800 .
C5A C6A 1.511(9) .
C6A H6AA 0.9700 .
C6A H6AB 0.9700 .
C7A C8A 1.368(10) .
C7A C12A 1.389(11) .
C8A H8A 0.9300 .
C8A C9A 1.412(10) .
C9A H9A 0.9300 .
C9A C10A 1.376(13) .
C10A C11A 1.367(11) .
C11A C12A 1.360(9) .
C12A H12A 0.9300 .
C13A H13A 0.9700 .
C13A H13B 0.9700 .
C14A C15A 1.375(15) .
C14A C19A 1.358(11) .
C15A H15A 0.9300 .
C15A C16A 1.384(14) .
C16A H16A 0.9300 .
C16A C17A 1.339(15) .
C17A C18A 1.346(17) .
C17A F1A 1.331(12) .
C18B H18B 0.9300 .
C18B C17B 1.35(2) .
C18B C19B 1.380(17) .
C18A H18A 0.9300 .
C18A C19A 1.392(16) .
C19A H19A 0.9300 .
O1B C6B 1.428(10) .
O1B C7B 1.404(9) .
O2B C10B 1.387(10) .
O2B C13B 1.398(14) .
O3B C11B 1.356(12) .
O3B C13B 1.425(11) .
N1B H1BA 0.8900 .
N1B H1BB 0.8900 .
N1B C1B 1.469(8) .
N1B C2B 1.487(8) .
C1B H1BC 0.9700 .
C1B H1BD 0.9700 .
C1B C5B 1.515(10) .
C2B H2BA 0.9700 .
C2B H2BB 0.9700 .
C2B C3B 1.527(12) .
C3B H3BA 0.9700 .
C3B H3BB 0.9700 .
C3B C4B 1.523(9) .
C4B H4B 0.9800 .
C4B C5B 1.552(8) .
C4B C14B 1.522(12) .
C5B H5B 0.9800 .
C5B C6B 1.509(9) .
C6B H6BA 0.9700 .
C6B H6BB 0.9700 .
C7B C8B 1.380(11) .
C7B C12B 1.376(13) .
C8B H8B 0.9300 .
C8B C9B 1.388(11) .
C9B H9B 0.9300 .
C9B C10B 1.316(13) .
C10B C11B 1.394(12) .
C11B C12B 1.361(11) .
C12B H12B 0.9300 .
C13B H13C 0.9700 .
C13B H13D 0.9700 .
C14B C15B 1.341(16) .
C14B C19B 1.391(13) .
C15B H15B 0.9300 .
C15B C16B 1.351(16) .
C16B H16B 0.9300 .
C16B C17B 1.332(19) .
C17B F1B 1.340(13) .
C19B H19B 0.9300 .
OW1 OW1 1.47(2) 2_656
OW1 OW2 1.353(17) .
C20 C21 1.547(11) .

loop_
_geom_torsion_atom_site_label_1
_geom_torsion_atom_site_label_2
_geom_torsion_atom_site_label_3
_geom_torsion_atom_site_label_4
_geom_torsion
O1 C20 C21 O2 -170.0(8)
O1 C20 C21 O4 6.5(11)
O3 C20 C21 O2 12.3(11)
O3 C20 C21 O4 -171.1(8)
O1A C7A C8A C9A -179.2(7)
O1A C7A C12A C11A -179.7(7)
O2A C11A C12A C7A -177.8(7)
O3A C10A C11A O2A 1.4(9)
O3A C10A C11A C12A -176.5(7)
N1A C1A C5A C4A -59.0(9)
N1A C1A C5A C6A 175.3(7)
N1A C2A C3A C4A 57.7(11)
C1A N1A C2A C3A -56.9(10)
C1A C5A C6A O1A 64.3(8)
C2A N1A C1A C5A 59.8(10)
C2A C3A C4A C5A -57.2(11)
C2A C3A C4A C14A 177.8(8)
C3A C4A C5A C1A 55.7(9)
C3A C4A C5A C6A 178.3(8)
C3A C4A C14A C15A 35.5(12)
C3A C4A C14A C19A -142.1(9)
C4A C5A C6A O1A -58.0(10)
C4A C14A C15A C16A -178.4(10)
C4A C14A C19A C18A -179.5(9)
C5A C4A C14A C15A -86.5(10)
C5A C4A C14A C19A 95.9(9)
C6A O1A C7A C8A -6.2(11)
C6A O1A C7A C12A 174.1(7)
C7A O1A C6A C5A -170.2(6)
C7A C8A C9A C10A -1.7(12)
C8A C7A C12A C11A 0.6(11)
C8A C9A C10A O3A 176.6(7)
C8A C9A C10A C11A 2.0(12)
C9A C10A C11A O2A 176.9(7)
C9A C10A C11A C12A -1.1(12)
C10A O3A C13A O2A 12.3(11)
C10A C11A C12A C7A -0.3(11)
C11A O2A C13A O3A -11.6(11)
C12A C7A C8A C9A 0.4(12)
C13A O2A C11A C10A 6.1(9)
C13A O2A C11A C12A -176.0(9)
C13A O3A C10A C9A 176.4(9)
C13A O3A C10A C11A -8.5(10)
C14A C4A C5A C1A -179.2(7)
C14A C4A C5A C6A -56.6(10)
C14A C15A C16A C17A -3(2)
C15A C14A C19A C18A 2.9(15)
C15A C16A C17A C18A 4(2)
C15A C16A C17A F1A 179.9(11)
C16A C17A C18A C19A -2(2)
C17A C18A C19A C14A -1.6(18)
C19A C14A C15A C16A -0.7(17)
F1A C17A C18A C19A -177.9(11)
O1B C7B C8B C9B 179.0(7)
O1B C7B C12B C11B 179.5(6)
O2B C10B C11B O3B 0.1(9)
O2B C10B C11B C12B 178.3(7)
O3B C11B C12B C7B -179.6(8)
N1B C1B C5B C4B -57.0(8)
N1B C1B C5B C6B 178.1(6)
N1B C2B C3B C4B 58.2(9)
C1B N1B C2B C3B -56.9(9)
C1B C5B C6B O1B 57.0(8)
C2B N1B C1B C5B 58.3(9)
C2B C3B C4B C5B -58.5(10)
C2B C3B C4B C14B 177.3(8)
C3B C4B C5B C1B 56.2(9)
C3B C4B C5B C6B 178.6(8)
C3B C4B C14B C15B 65.8(11)
C3B C4B C14B C19B -113.9(9)
C4B C5B C6B O1B -64.9(8)
C4B C14B C15B C16B 178.7(9)
C4B C14B C19B C18B 179.5(9)
C5B C4B C14B C15B -56.8(11)
C5B C4B C14B C19B 123.5(8)
C6B O1B C7B C8B -2.5(10)
C6B O1B C7B C12B 176.0(7)
C7B O1B C6B C5B -174.0(5)
C7B C8B C9B C10B 0.3(13)
C8B C7B C12B C11B -2.0(12)
C8B C9B C10B O2B -179.8(8)
C8B C9B C10B C11B 0.2(13)
C9B C10B C11B O3B -179.9(8)
C9B C10B C11B C12B -1.7(12)
C10B O2B C13B O3B -3.6(11)
C10B C11B C12B C7B 2.5(12)
C11B O3B C13B O2B 3.6(11)
C12B C7B C8B C9B 0.6(12)
C13B O2B C10B C9B -177.8(10)
C13B O2B C10B C11B 2.1(10)
C13B O3B C11B C10B -2.3(10)
C13B O3B C11B C12B 179.7(9)
C14B C4B C5B C1B -178.9(7)
C14B C4B C5B C6B -56.5(10)
C14B C15B C16B C17B 1.0(19)
C15B C14B C19B C18B -0.2(15)
C15B C16B C17B C18B 1(2)
C15B C16B C17B F1B 177.6(11)
C17B C18B C19B C14B 2.5(18)
C19B C18B C17B C16B -3(2)
C19B C18B C17B F1B -179.4(10)
C19B C14B C15B C16B -1.6(16)
